data_4063826
loop_
_publ_author_name
'Zhou, Wen'
'Tang, Liming'
'Patrick, Brian O.'
'Smith, Kevin M.'

_publ_section_title
;
 Electronic Effects in the Oxidative Addition of Iodomethane with
 Mixed-Aryl \b-Diketiminate Chromium Complexes
;
_journal_issue 3
_journal_name_full Organometallics
_journal_page_first 603
_journal_paper_doi 10.1021/om100961f
_journal_volume 30
_journal_year 2011
_chemical_formula_sum 'C29 H36 Cl Cr N2'
_chemical_formula_weight 500.05
_chemical_name_systematic
;
 ?
;
_space_group_IT_number 14
_symmetry_cell_setting monoclinic
_symmetry_space_group_name_Hall '-P 2ybc'
_symmetry_space_group_name_H-M 'P 1 21/c 1'
_atom_sites_solution_hydrogens geom
_atom_sites_solution_primary direct
_atom_sites_solution_secondary difmap
_audit_creation_method SHELXL-97
_cell_angle_alpha 90.00
_cell_angle_beta 90.428(4)
_cell_angle_gamma 90.00
_cell_formula_units_Z 4
_cell_length_a 15.4866(15)
_cell_length_b 9.7132(9)
_cell_length_c 17.9884(18)
_cell_measurement_reflns_used 5570
_cell_measurement_temperature 173(2)
_cell_measurement_theta_max 24.63
_cell_measurement_theta_min 2.38
_cell_volume 2705.8(5)
_computing_structure_refinement 'SHELXL-97 (Sheldrick, 1997)'
_diffrn_ambient_temperature 173(2)
_diffrn_measured_fraction_theta_full 0.953
_diffrn_measured_fraction_theta_max 0.953
_diffrn_measurement_device_type 'Bruker X8 APEX II'
_diffrn_measurement_method 'area detector'
_diffrn_radiation_monochromator graphite
_diffrn_radiation_source 'fine-focus sealed tube'
_diffrn_radiation_type MoK\a
_diffrn_radiation_wavelength 0.71073
_diffrn_reflns_av_R_equivalents 0.0630
_diffrn_reflns_av_sigmaI/netI 0.0507
_diffrn_reflns_limit_h_max 18
_diffrn_reflns_limit_h_min -16
_diffrn_reflns_limit_k_max 11
_diffrn_reflns_limit_k_min -8
_diffrn_reflns_limit_l_max 20
_diffrn_reflns_limit_l_min -20
_diffrn_reflns_number 29366
_diffrn_reflns_theta_full 25.01
_diffrn_reflns_theta_max 25.01
_diffrn_reflns_theta_min 1.31
_exptl_absorpt_coefficient_mu 0.540
_exptl_absorpt_correction_T_max 0.984
_exptl_absorpt_correction_T_min 0.890
_exptl_absorpt_correction_type multi-scan
_exptl_crystal_colour black
_exptl_crystal_density_diffrn 1.228
_exptl_crystal_density_method 'not measured'
_exptl_crystal_description irregular
_exptl_crystal_F_000 1060
_exptl_crystal_size_max 0.12
_exptl_crystal_size_mid 0.10
_exptl_crystal_size_min 0.03
_refine_diff_density_max 0.463
_refine_diff_density_min -0.353
_refine_diff_density_rms 0.084
_refine_ls_extinction_method none
_refine_ls_goodness_of_fit_ref 1.091
_refine_ls_hydrogen_treatment constr
_refine_ls_matrix_type full
_refine_ls_number_parameters 305
_refine_ls_number_reflns 4562
_refine_ls_number_restraints 0
_refine_ls_restrained_S_all 1.091
_refine_ls_R_factor_all 0.0785
_refine_ls_R_factor_gt 0.0486
_refine_ls_shift/su_max 0.003
_refine_ls_shift/su_mean 0.000
_refine_ls_structure_factor_coef Fsqd
_refine_ls_weighting_details 'calc w=1/[\s^2^(Fo^2^)+(0.0611P)^2^+2.8003P] where P=(Fo^2^+2Fc^2^)/3'
_refine_ls_weighting_scheme calc
_refine_ls_wR_factor_gt 0.1220
_refine_ls_wR_factor_ref 0.1356
_reflns_number_gt 3303
_reflns_number_total 4562
_reflns_threshold_expression >2sigma(I)
_cod_data_source_file om100961f_si_004.cif
_cod_data_source_block 4b_Cl_4Me
_cod_original_sg_symbol_H-M P21/c
_cod_database_code 4063826

loop_
_symmetry_equiv_pos_as_xyz
'x, y, z'
'-x, y+1/2, -z+1/2'
'-x, -y, -z'
'x, -y-1/2, z-1/2'

loop_
_atom_site_label
_atom_site_type_symbol
_atom_site_fract_x
_atom_site_fract_y
_atom_site_fract_z
_atom_site_U_iso_or_equiv
_atom_site_adp_type
_atom_site_occupancy
_atom_site_symmetry_multiplicity
_atom_site_calc_flag
_atom_site_refinement_flags
C1 C 0.4930(2) 0.0224(4) 0.7341(2) 0.0321(9) Uani 1 1 d .
H1A H 0.4977 0.1225 0.7397 0.048 Uiso 1 1 calc R
H1B H 0.4534 -0.0140 0.7715 0.048 Uiso 1 1 calc R
H1C H 0.4708 0.0007 0.6843 0.048 Uiso 1 1 calc R
C2 C 0.5805(2) -0.0419(3) 0.74437(19) 0.0202(8) Uani 1 1 d .
C3 C 0.5909(2) -0.1314(3) 0.80744(18) 0.0219(8) Uani 1 1 d .
H3 H 0.5396 -0.1523 0.8337 0.026 Uiso 1 1 calc R
C4 C 0.6666(2) -0.1919(3) 0.83544(18) 0.0207(8) Uani 1 1 d .
C5 C 0.6590(2) -0.2641(4) 0.9133(2) 0.0281(8) Uani 1 1 d .
H5A H 0.6777 -0.3602 0.9091 0.042 Uiso 1 1 calc R
H5B H 0.5989 -0.2611 0.9298 0.042 Uiso 1 1 calc R
H5C H 0.6958 -0.2162 0.9495 0.042 Uiso 1 1 calc R
C6 C 0.6254(2) 0.0838(4) 0.63306(19) 0.0230(8) Uani 1 1 d .
C7 C 0.6344(2) 0.2242(4) 0.6442(2) 0.0286(9) Uani 1 1 d .
H7 H 0.6501 0.2595 0.6916 0.034 Uiso 1 1 calc R
C8 C 0.6195(2) 0.3148(4) 0.5827(2) 0.0340(10) Uani 1 1 d .
H8 H 0.6260 0.4109 0.5908 0.041 Uiso 1 1 calc R
C9 C 0.5956(2) 0.2692(4) 0.5102(2) 0.0325(9) Uani 1 1 d .
C10 C 0.5873(2) 0.1285(4) 0.4994(2) 0.0333(9) Uani 1 1 d .
H10 H 0.5717 0.0938 0.4518 0.040 Uiso 1 1 calc R
C11 C 0.6020(2) 0.0359(4) 0.5596(2) 0.0276(8) Uani 1 1 d .
H11 H 0.5963 -0.0602 0.5512 0.033 Uiso 1 1 calc R
C12 C 0.5781(3) 0.3669(5) 0.4434(3) 0.0534(13) Uani 1 1 d .
H12A H 0.5835 0.4628 0.4599 0.080 Uiso 1 1 calc R
H12B H 0.5196 0.3511 0.4241 0.080 Uiso 1 1 calc R
H12C H 0.6201 0.3487 0.4042 0.080 Uiso 1 1 calc R
C13 C 0.8173(2) -0.2412(4) 0.83914(19) 0.0232(8) Uani 1 1 d .
C14 C 0.8389(2) -0.3816(4) 0.8329(2) 0.0279(8) Uani 1 1 d .
C15 C 0.9133(2) -0.4278(4) 0.8713(2) 0.0382(10) Uani 1 1 d .
H15 H 0.9289 -0.5221 0.8676 0.046 Uiso 1 1 calc R
C16 C 0.9646(2) -0.3406(5) 0.9141(2) 0.0396(11) Uani 1 1 d .
H16 H 1.0144 -0.3750 0.9391 0.048 Uiso 1 1 calc R
C17 C 0.9424(2) -0.2039(5) 0.9198(2) 0.0361(10) Uani 1 1 d .
H17 H 0.9773 -0.1443 0.9491 0.043 Uiso 1 1 calc R
C18 C 0.8695(2) -0.1501(4) 0.8834(2) 0.0265(8) Uani 1 1 d .
C19 C 0.7845(2) -0.4851(4) 0.7876(2) 0.0317(9) Uani 1 1 d .
H19 H 0.7321 -0.4355 0.7688 0.038 Uiso 1 1 calc R
C20 C 0.8338(3) -0.5447(5) 0.7178(3) 0.0495(12) Uani 1 1 d .
H20A H 0.8538 -0.4685 0.6867 0.074 Uiso 1 1 calc R
H20B H 0.7946 -0.6034 0.6889 0.074 Uiso 1 1 calc R
H20C H 0.8835 -0.5991 0.7348 0.074 Uiso 1 1 calc R
C21 C 0.7532(3) -0.6024(4) 0.8396(3) 0.0456(11) Uani 1 1 d .
H21A H 0.8031 -0.6554 0.8574 0.068 Uiso 1 1 calc R
H21B H 0.7139 -0.6633 0.8122 0.068 Uiso 1 1 calc R
H21C H 0.7230 -0.5625 0.8822 0.068 Uiso 1 1 calc R
C22 C 0.8483(2) 0.0021(4) 0.8932(2) 0.0344(9) Uani 1 1 d .
H22 H 0.8017 0.0275 0.8569 0.041 Uiso 1 1 calc R
C23 C 0.9269(3) 0.0922(5) 0.8784(3) 0.0452(11) Uani 1 1 d .
H23A H 0.9706 0.0761 0.9171 0.068 Uiso 1 1 calc R
H23B H 0.9097 0.1893 0.8789 0.068 Uiso 1 1 calc R
H23C H 0.9509 0.0691 0.8297 0.068 Uiso 1 1 calc R
C24 C 0.8142(3) 0.0314(5) 0.9752(3) 0.0488(12) Uani 1 1 d .
H24A H 0.7632 -0.0254 0.9848 0.073 Uiso 1 1 calc R
H24B H 0.7989 0.1289 0.9799 0.073 Uiso 1 1 calc R
H24C H 0.8597 0.0087 1.0114 0.073 Uiso 1 1 calc R
C25 C 0.8754(3) -0.1793(5) 0.6241(3) 0.0547(14) Uani 1 1 d .
H25 H 0.8924 -0.2719 0.6155 0.066 Uiso 1 1 calc R
C26 C 0.8946(2) -0.1025(6) 0.6888(3) 0.0535(14) Uani 1 1 d .
H26 H 0.9271 -0.1335 0.7306 0.064 Uiso 1 1 calc R
C27 C 0.8572(3) 0.0262(5) 0.6802(3) 0.0530(13) Uani 1 1 d .
H27 H 0.8578 0.0988 0.7155 0.064 Uiso 1 1 calc R
C28 C 0.8178(3) 0.0292(5) 0.6082(3) 0.0547(14) Uani 1 1 d .
H28 H 0.7895 0.1070 0.5872 0.066 Uiso 1 1 calc R
C29 C 0.8265(3) -0.0957(6) 0.5735(2) 0.0512(13) Uani 1 1 d .
H29 H 0.8046 -0.1213 0.5260 0.061 Uiso 1 1 calc R
N1 N 0.64352(17) -0.0119(3) 0.69478(15) 0.0213(6) Uani 1 1 d .
N2 N 0.74209(16) -0.1877(3) 0.79828(15) 0.0203(6) Uani 1 1 d .
Cl1 Cl 0.67364(6) -0.30829(9) 0.63127(5) 0.0313(2) Uani 1 1 d .
Cr1 Cr 0.75027(3) -0.12802(6) 0.68437(3) 0.02141(18) Uani 1 1 d .

loop_
_atom_site_aniso_label
_atom_site_aniso_U_11
_atom_site_aniso_U_22
_atom_site_aniso_U_33
_atom_site_aniso_U_23
_atom_site_aniso_U_13
_atom_site_aniso_U_12
C1 0.0219(19) 0.040(2) 0.034(2) 0.0071(18) 0.0052(17) 0.0075(16)
C2 0.0189(17) 0.0205(18) 0.0213(19) -0.0062(15) -0.0010(15) -0.0001(13)
C3 0.0190(17) 0.0256(19) 0.0210(19) -0.0032(16) 0.0032(14) 0.0001(14)
C4 0.0230(18) 0.0205(18) 0.0186(19) -0.0019(15) 0.0002(15) -0.0016(14)
C5 0.0248(19) 0.032(2) 0.028(2) 0.0043(17) 0.0006(16) 0.0005(15)
C6 0.0186(17) 0.0260(19) 0.024(2) 0.0028(16) 0.0010(15) -0.0012(14)
C7 0.028(2) 0.026(2) 0.032(2) -0.0048(17) 0.0036(17) -0.0032(15)
C8 0.033(2) 0.022(2) 0.047(3) 0.0075(19) 0.0099(19) 0.0009(16)
C9 0.024(2) 0.034(2) 0.039(2) 0.0126(19) 0.0044(18) 0.0046(16)
C10 0.032(2) 0.041(2) 0.027(2) -0.0010(19) -0.0013(17) -0.0001(18)
C11 0.0283(19) 0.024(2) 0.030(2) -0.0014(17) -0.0007(16) -0.0008(15)
C12 0.056(3) 0.052(3) 0.053(3) 0.028(2) 0.002(2) 0.010(2)
C13 0.0163(17) 0.035(2) 0.0189(19) 0.0026(16) 0.0023(14) 0.0022(14)
C14 0.0230(18) 0.034(2) 0.027(2) 0.0036(17) 0.0054(16) 0.0057(16)
C15 0.031(2) 0.046(2) 0.038(2) 0.002(2) 0.0061(19) 0.0167(19)
C16 0.024(2) 0.059(3) 0.036(2) 0.001(2) -0.0012(18) 0.0174(19)
C17 0.0197(19) 0.060(3) 0.029(2) -0.004(2) -0.0012(17) -0.0017(18)
C18 0.0182(17) 0.037(2) 0.024(2) -0.0025(17) 0.0002(15) 0.0012(15)
C19 0.032(2) 0.026(2) 0.037(2) -0.0011(17) 0.0019(18) 0.0038(16)
C20 0.056(3) 0.039(3) 0.053(3) -0.010(2) 0.012(2) -0.004(2)
C21 0.047(3) 0.036(2) 0.054(3) 0.005(2) 0.006(2) -0.0014(19)
C22 0.0244(19) 0.039(2) 0.040(2) -0.0032(19) -0.0079(17) -0.0050(17)
C23 0.040(2) 0.045(3) 0.051(3) -0.002(2) -0.008(2) -0.0152(19)
C24 0.046(3) 0.045(3) 0.056(3) -0.016(2) 0.007(2) -0.002(2)
C25 0.034(2) 0.044(3) 0.087(4) 0.005(3) 0.038(3) 0.007(2)
C26 0.017(2) 0.105(4) 0.039(3) 0.030(3) 0.0023(19) -0.011(2)
C27 0.041(3) 0.065(3) 0.054(3) -0.017(3) 0.022(2) -0.028(2)
C28 0.028(2) 0.057(3) 0.080(4) 0.032(3) 0.024(2) 0.003(2)
C29 0.029(2) 0.098(4) 0.027(2) -0.002(3) 0.0089(19) -0.023(2)
N1 0.0189(14) 0.0230(15) 0.0221(16) 0.0013(13) -0.0001(12) 0.0002(12)
N2 0.0148(14) 0.0240(15) 0.0221(16) -0.0018(12) -0.0017(12) 0.0005(11)
Cl1 0.0353(5) 0.0284(5) 0.0301(5) -0.0054(4) -0.0003(4) -0.0035(4)
Cr1 0.0171(3) 0.0253(3) 0.0219(3) 0.0000(3) 0.0034(2) -0.0011(2)

loop_
_atom_type_symbol
_atom_type_description
_atom_type_scat_dispersion_real
_atom_type_scat_dispersion_imag
_atom_type_scat_source
C C 0.0033 0.0016 'International Tables Vol C Tables 4.2.6.8 and 6.1.1.4'
H H 0.0000 0.0000 'International Tables Vol C Tables 4.2.6.8 and 6.1.1.4'
N N 0.0061 0.0033 'International Tables Vol C Tables 4.2.6.8 and 6.1.1.4'
Cl Cl 0.1484 0.1585 'International Tables Vol C Tables 4.2.6.8 and 6.1.1.4'
Cr Cr 0.3209 0.6236 'International Tables Vol C Tables 4.2.6.8 and 6.1.1.4'

loop_
_geom_angle_atom_site_label_1
_geom_angle_atom_site_label_2
_geom_angle_atom_site_label_3
_geom_angle
C2 C1 H1A 109.5
C2 C1 H1B 109.5
H1A C1 H1B 109.5
C2 C1 H1C 109.5
H1A C1 H1C 109.5
H1B C1 H1C 109.5
N1 C2 C3 124.8(3)
N1 C2 C1 118.8(3)
C3 C2 C1 116.4(3)
C4 C3 C2 128.8(3)
C4 C3 H3 115.6
C2 C3 H3 115.6
N2 C4 C3 122.3(3)
N2 C4 C5 121.6(3)
C3 C4 C5 116.1(3)
C4 C5 H5A 109.5
C4 C5 H5B 109.5
H5A C5 H5B 109.5
C4 C5 H5C 109.5
H5A C5 H5C 109.5
H5B C5 H5C 109.5
C7 C6 C11 118.3(3)
C7 C6 N1 119.6(3)
C11 C6 N1 122.1(3)
C6 C7 C8 118.6(3)
C6 C7 H7 120.7
C8 C7 H7 120.7
C9 C8 C7 123.8(3)
C9 C8 H8 118.1
C7 C8 H8 118.1
C10 C9 C8 117.2(3)
C10 C9 C12 118.6(4)
C8 C9 C12 124.1(4)
C9 C10 C11 120.1(3)
C9 C10 H10 119.9
C11 C10 H10 119.9
C10 C11 C6 122.0(3)
C10 C11 H11 119.0
C6 C11 H11 119.0
C9 C12 H12A 109.5
C9 C12 H12B 109.5
H12A C12 H12B 109.5
C9 C12 H12C 109.5
H12A C12 H12C 109.5
H12B C12 H12C 109.5
C14 C13 C18 120.5(3)
C14 C13 N2 119.4(3)
C18 C13 N2 120.1(3)
C13 C14 C15 117.5(3)
C13 C14 C19 123.0(3)
C15 C14 C19 119.5(3)
C16 C15 C14 122.6(4)
C16 C15 H15 118.7
C14 C15 H15 118.7
C17 C16 C15 119.1(4)
C17 C16 H16 120.5
C15 C16 H16 120.5
C16 C17 C18 121.8(4)
C16 C17 H17 119.1
C18 C17 H17 119.1
C17 C18 C13 118.5(3)
C17 C18 C22 118.7(3)
C13 C18 C22 122.8(3)
C14 C19 C21 109.3(3)
C14 C19 C20 113.1(3)
C21 C19 C20 111.3(3)
C14 C19 H19 107.6
C21 C19 H19 107.6
C20 C19 H19 107.6
C19 C20 H20A 109.5
C19 C20 H20B 109.5
H20A C20 H20B 109.5
C19 C20 H20C 109.5
H20A C20 H20C 109.5
H20B C20 H20C 109.5
C19 C21 H21A 109.5
C19 C21 H21B 109.5
H21A C21 H21B 109.5
C19 C21 H21C 109.5
H21A C21 H21C 109.5
H21B C21 H21C 109.5
C23 C22 C18 111.3(3)
C23 C22 C24 109.2(3)
C18 C22 C24 110.6(3)
C23 C22 H22 108.6
C18 C22 H22 108.6
C24 C22 H22 108.6
C22 C23 H23A 109.5
C22 C23 H23B 109.5
H23A C23 H23B 109.5
C22 C23 H23C 109.5
H23A C23 H23C 109.5
H23B C23 H23C 109.5
C22 C24 H24A 109.5
C22 C24 H24B 109.5
H24A C24 H24B 109.5
C22 C24 H24C 109.5
H24A C24 H24C 109.5
H24B C24 H24C 109.5
C26 C25 C29 109.3(4)
C26 C25 Cr1 70.6(2)
C29 C25 Cr1 74.4(2)
C26 C25 H25 125.3
C29 C25 H25 125.3
Cr1 C25 H25 121.4
C27 C26 C25 107.4(4)
C27 C26 Cr1 71.4(2)
C25 C26 Cr1 73.2(2)
C27 C26 H26 126.3
C25 C26 H26 126.3
Cr1 C26 H26 120.9
C26 C27 C28 107.2(4)
C26 C27 Cr1 72.6(2)
C28 C27 Cr1 74.5(2)
C26 C27 H27 126.4
C28 C27 H27 126.4
Cr1 C27 H27 118.6
C29 C28 C27 110.6(4)
C29 C28 Cr1 74.4(3)
C27 C28 Cr1 68.9(2)
C29 C28 H28 124.7
C27 C28 H28 124.7
Cr1 C28 H28 123.5
C28 C29 C25 105.4(4)
C28 C29 Cr1 71.4(2)
C25 C29 Cr1 69.6(2)
C28 C29 H29 127.3
C25 C29 H29 127.3
Cr1 C29 H29 123.5
C2 N1 C6 119.8(3)
C2 N1 Cr1 122.4(2)
C6 N1 Cr1 115.8(2)
C4 N2 C13 115.4(3)
C4 N2 Cr1 122.7(2)
C13 N2 Cr1 121.6(2)
N1 Cr1 N2 90.48(11)
N1 Cr1 C27 103.73(16)
N2 Cr1 C27 105.30(15)
N1 Cr1 C26 138.78(18)
N2 Cr1 C26 93.56(13)
C27 Cr1 C26 36.00(18)
N1 Cr1 C25 150.23(15)
N2 Cr1 C25 116.95(16)
C27 Cr1 C25 59.86(17)
C26 Cr1 C25 36.27(18)
N1 Cr1 C28 93.47(14)
N2 Cr1 C28 141.31(17)
C27 Cr1 C28 36.60(17)
C26 Cr1 C28 59.58(16)
C25 Cr1 C28 58.14(16)
N1 Cr1 Cl1 92.48(8)
N2 Cr1 Cl1 99.00(8)
C27 Cr1 Cl1 150.45(13)
C26 Cr1 Cl1 127.11(16)
C25 Cr1 Cl1 94.23(14)
C28 Cr1 Cl1 119.23(15)
N1 Cr1 C29 115.03(16)
N2 Cr1 C29 152.42(14)
C27 Cr1 C29 60.25(17)
C26 Cr1 C29 60.61(15)
C25 Cr1 C29 36.04(17)
C28 Cr1 C29 34.25(17)
Cl1 Cr1 C29 90.59(12)

loop_
_geom_bond_atom_site_label_1
_geom_bond_atom_site_label_2
_geom_bond_distance
C1 C2 1.502(4)
C1 H1A 0.9800
C1 H1B 0.9800
C1 H1C 0.9800
C2 N1 1.359(4)
C2 C3 1.437(5)
C3 C4 1.400(5)
C3 H3 0.9500
C4 N2 1.352(4)
C4 C5 1.571(5)
C5 H5A 0.9800
C5 H5B 0.9800
C5 H5C 0.9800
C6 C7 1.384(5)
C6 C11 1.444(5)
C6 N1 1.474(4)
C7 C8 1.431(5)
C7 H7 0.9500
C8 C9 1.425(6)
C8 H8 0.9500
C9 C10 1.386(5)
C9 C12 1.553(5)
C10 C11 1.425(5)
C10 H10 0.9500
C11 H11 0.9500
C12 H12A 0.9800
C12 H12B 0.9800
C12 H12C 0.9800
C13 C14 1.409(5)
C13 C18 1.435(5)
C13 N2 1.467(4)
C14 C15 1.412(5)
C14 C19 1.542(5)
C15 C16 1.390(6)
C15 H15 0.9500
C16 C17 1.377(6)
C16 H16 0.9500
C17 C18 1.401(5)
C17 H17 0.9500
C18 C22 1.525(5)
C19 C21 1.554(5)
C19 C20 1.583(5)
C19 H19 1.0000
C20 H20A 0.9800
C20 H20B 0.9800
C20 H20C 0.9800
C21 H21A 0.9800
C21 H21B 0.9800
C21 H21C 0.9800
C22 C23 1.524(5)
C22 C24 1.597(6)
C22 H22 1.0000
C23 H23A 0.9800
C23 H23B 0.9800
C23 H23C 0.9800
C24 H24A 0.9800
C24 H24B 0.9800
C24 H24C 0.9800
C25 C26 1.411(7)
C25 C29 1.433(7)
C25 Cr1 2.283(4)
C25 H25 0.9500
C26 C27 1.386(7)
C26 Cr1 2.249(4)
C26 H26 0.9500
C27 C28 1.428(7)
C27 Cr1 2.235(4)
C27 H27 0.9500
C28 C29 1.371(7)
C28 Cr1 2.308(4)
C28 H28 0.9500
C29 Cr1 2.345(4)
C29 H29 0.9500
N1 Cr1 2.011(3)
N2 Cr1 2.134(3)
Cl1 Cr1 2.3173(10)

loop_
_geom_torsion_atom_site_label_1
_geom_torsion_atom_site_label_2
_geom_torsion_atom_site_label_3
_geom_torsion_atom_site_label_4
_geom_torsion
N1 C2 C3 C4 7.7(6)
C1 C2 C3 C4 -171.9(3)
C2 C3 C4 N2 -9.6(6)
C2 C3 C4 C5 169.9(3)
C11 C6 C7 C8 0.5(5)
N1 C6 C7 C8 177.7(3)
C6 C7 C8 C9 0.1(5)
C7 C8 C9 C10 -0.6(5)
C7 C8 C9 C12 179.1(4)
C8 C9 C10 C11 0.3(5)
C12 C9 C10 C11 -179.4(3)
C9 C10 C11 C6 0.3(5)
C7 C6 C11 C10 -0.7(5)
N1 C6 C11 C10 -177.9(3)
C18 C13 C14 C15 -0.3(5)
N2 C13 C14 C15 178.0(3)
C18 C13 C14 C19 178.7(3)
N2 C13 C14 C19 -2.9(5)
C13 C14 C15 C16 0.1(6)
C19 C14 C15 C16 -179.0(3)
C14 C15 C16 C17 0.1(6)
C15 C16 C17 C18 -0.2(6)
C16 C17 C18 C13 0.0(6)
C16 C17 C18 C22 179.2(4)
C14 C13 C18 C17 0.3(5)
N2 C13 C18 C17 -178.0(3)
C14 C13 C18 C22 -178.9(3)
N2 C13 C18 C22 2.8(5)
C13 C14 C19 C21 -120.9(4)
C15 C14 C19 C21 58.2(4)
C13 C14 C19 C20 114.4(4)
C15 C14 C19 C20 -66.5(5)
C17 C18 C22 C23 50.4(5)
C13 C18 C22 C23 -130.4(4)
C17 C18 C22 C24 -71.2(4)
C13 C18 C22 C24 108.0(4)
C29 C25 C26 C27 1.1(5)
Cr1 C25 C26 C27 -63.7(3)
C29 C25 C26 Cr1 64.8(3)
C25 C26 C27 C28 -2.2(4)
Cr1 C26 C27 C28 -67.0(3)
C25 C26 C27 Cr1 64.8(3)
C26 C27 C28 C29 2.6(5)
Cr1 C27 C28 C29 -63.1(3)
C26 C27 C28 Cr1 65.7(3)
C27 C28 C29 C25 -1.9(5)
Cr1 C28 C29 C25 -61.7(3)
C27 C28 C29 Cr1 59.8(3)
C26 C25 C29 C28 0.5(4)
Cr1 C25 C29 C28 62.9(3)
C26 C25 C29 Cr1 -62.3(3)
C3 C2 N1 C6 -178.7(3)
C1 C2 N1 C6 0.9(5)
C3 C2 N1 Cr1 18.1(4)
C1 C2 N1 Cr1 -162.3(2)
C7 C6 N1 C2 85.7(4)
C11 C6 N1 C2 -97.2(4)
C7 C6 N1 Cr1 -110.0(3)
C11 C6 N1 Cr1 67.1(3)
C3 C4 N2 C13 172.9(3)
C5 C4 N2 C13 -6.5(4)
C3 C4 N2 Cr1 -13.3(4)
C5 C4 N2 Cr1 167.3(2)
C14 C13 N2 C4 90.5(4)
C18 C13 N2 C4 -91.1(4)
C14 C13 N2 Cr1 -83.3(3)
C18 C13 N2 Cr1 95.0(3)
C2 N1 Cr1 N2 -28.6(3)
C6 N1 Cr1 N2 167.6(2)
C2 N1 Cr1 C27 -134.5(3)
C6 N1 Cr1 C27 61.7(3)
C2 N1 Cr1 C26 -124.6(3)
C6 N1 Cr1 C26 71.6(3)
C2 N1 Cr1 C25 173.4(3)
C6 N1 Cr1 C25 9.6(4)
C2 N1 Cr1 C28 -170.1(3)
C6 N1 Cr1 C28 26.1(3)
C2 N1 Cr1 Cl1 70.4(3)
C6 N1 Cr1 Cl1 -93.4(2)
C2 N1 Cr1 C29 162.2(3)
C6 N1 Cr1 C29 -1.6(3)
C4 N2 Cr1 N1 27.2(3)
C13 N2 Cr1 N1 -159.5(3)
C4 N2 Cr1 C27 131.5(3)
C13 N2 Cr1 C27 -55.1(3)
C4 N2 Cr1 C26 166.1(3)
C13 N2 Cr1 C26 -20.5(3)
C4 N2 Cr1 C25 -164.9(3)
C13 N2 Cr1 C25 8.5(3)
C4 N2 Cr1 C28 123.3(3)
C13 N2 Cr1 C28 -63.3(3)
C4 N2 Cr1 Cl1 -65.4(3)
C13 N2 Cr1 Cl1 107.9(2)
C4 N2 Cr1 C29 -174.4(3)
C13 N2 Cr1 C29 -1.1(5)
C26 C27 Cr1 N1 168.8(3)
C28 C27 Cr1 N1 -77.0(3)
C26 C27 Cr1 N2 74.5(3)
C28 C27 Cr1 N2 -171.4(3)
C28 C27 Cr1 C26 114.1(4)
C26 C27 Cr1 C25 -38.1(3)
C28 C27 Cr1 C25 76.0(3)
C26 C27 Cr1 C28 -114.1(4)
C26 C27 Cr1 Cl1 -69.7(4)
C28 C27 Cr1 Cl1 44.4(5)
C26 C27 Cr1 C29 -79.9(3)
C28 C27 Cr1 C29 34.2(3)
C27 C26 Cr1 N1 -16.6(4)
C25 C26 Cr1 N1 -132.1(3)
C27 C26 Cr1 N2 -111.4(3)
C25 C26 Cr1 N2 133.1(3)
C25 C26 Cr1 C27 -115.6(4)
C27 C26 Cr1 C25 115.6(4)
C27 C26 Cr1 C28 39.1(3)
C25 C26 Cr1 C28 -76.4(3)
C27 C26 Cr1 Cl1 144.5(3)
C25 C26 Cr1 Cl1 29.0(3)
C27 C26 Cr1 C29 78.8(3)
C25 C26 Cr1 C29 -36.7(3)
C26 C25 Cr1 N1 100.3(4)
C29 C25 Cr1 N1 -17.3(5)
C26 C25 Cr1 N2 -54.9(3)
C29 C25 Cr1 N2 -172.5(3)
C26 C25 Cr1 C27 37.8(3)
C29 C25 Cr1 C27 -79.8(3)
C29 C25 Cr1 C26 -117.6(4)
C26 C25 Cr1 C28 80.7(3)
C29 C25 Cr1 C28 -36.9(3)
C26 C25 Cr1 Cl1 -157.2(3)
C29 C25 Cr1 Cl1 85.2(3)
C26 C25 Cr1 C29 117.6(4)
C29 C28 Cr1 N1 -131.6(3)
C27 C28 Cr1 N1 108.5(3)
C29 C28 Cr1 N2 133.3(3)
C27 C28 Cr1 N2 13.4(4)
C29 C28 Cr1 C27 119.9(4)
C29 C28 Cr1 C26 81.4(3)
C27 C28 Cr1 C26 -38.5(3)
C29 C28 Cr1 C25 38.8(3)
C27 C28 Cr1 C25 -81.1(3)
C29 C28 Cr1 Cl1 -36.8(3)
C27 C28 Cr1 Cl1 -156.7(3)
C27 C28 Cr1 C29 -119.9(4)
C28 C29 Cr1 N1 55.5(3)
C25 C29 Cr1 N1 170.6(3)
C28 C29 Cr1 N2 -100.6(4)
C25 C29 Cr1 N2 14.6(5)
C28 C29 Cr1 C27 -36.5(3)
C25 C29 Cr1 C27 78.6(3)
C28 C29 Cr1 C26 -78.1(3)
C25 C29 Cr1 C26 37.0(3)
C28 C29 Cr1 C25 -115.1(4)
C25 C29 Cr1 C28 115.1(4)
C28 C29 Cr1 Cl1 148.5(3)
C25 C29 Cr1 Cl1 -96.4(3)
